data_2239363
loop_
_publ_author_name
'Awang, Nor Wahida.'
'Hasbullah, Siti Aishah'
'Yusoff, Siti Fairus M.'
'Yamin, Bohari M.'

_publ_section_title
;
 <i>N</i>-[Ethyl(2-hydroxyethyl)carbamothioyl]-3-fluorobenzamide
;
_journal_coeditor_code BQ2395
_journal_issue 5
_journal_name_full 'Acta Crystallographica Section E'
_journal_page_first o570
_journal_paper_doi 10.1107/S1600536814008174
_journal_volume 70
_journal_year 2014
_chemical_formula_iupac 'C12 H15 F N2 O2 S'
_chemical_formula_moiety 'C12 H15 F N2 O2 S'
_chemical_formula_sum 'C12 H15 F N2 O2 S'
_chemical_formula_weight 270.32
_chemical_name_systematic
;
<i>N</i>-[Ethyl(2-hydroxyethyl)carbamothioyl]-3-fluorobenzamide
;
_space_group_IT_number 19
_symmetry_cell_setting orthorhombic
_symmetry_space_group_name_Hall 'P 2ac 2ab'
_symmetry_space_group_name_H-M 'P 21 21 21'
_atom_sites_solution_hydrogens geom
_atom_sites_solution_primary direct
_atom_sites_solution_secondary difmap
_audit_creation_method SHELXL-97
_cell_angle_alpha 90.00
_cell_angle_beta 90.00
_cell_angle_gamma 90.00
_cell_formula_units_Z 4
_cell_length_a 6.0205(3)
_cell_length_b 12.9441(6)
_cell_length_c 17.1071(9)
_cell_measurement_reflns_used 11689
_cell_measurement_temperature 296(2)
_cell_measurement_theta_max 28.2
_cell_measurement_theta_min 3.1
_cell_volume 1333.16(11)
_computing_cell_refinement 'SAINT (Bruker, 2000)'
_computing_data_collection 'SMART (Bruker, 2000)'
_computing_data_reduction 'SAINT (Bruker, 2000)'
_computing_molecular_graphics 'SHELXTL2013 (Sheldrick, 2008)'
_computing_publication_material
;
SHELXTL (Sheldrick, 2008) and PLATON (Spek, 2009)
;
_computing_structure_refinement 'SHELXL97 (Sheldrick, 2008)'
_computing_structure_solution 'SHELXS97 (Sheldrick, 2008)'
_diffrn_ambient_temperature 296(2)
_diffrn_measured_fraction_theta_full 0.998
_diffrn_measured_fraction_theta_max 0.998
_diffrn_measurement_device_type
;
Bruker SMART APEX CCD area-detector
;
_diffrn_measurement_method '\w scans'
_diffrn_radiation_monochromator graphite
_diffrn_radiation_source 'fine-focus sealed tube'
_diffrn_radiation_type MoK\a
_diffrn_radiation_wavelength 0.71073
_diffrn_reflns_av_R_equivalents 0.0309
_diffrn_reflns_av_sigmaI/netI 0.0211
_diffrn_reflns_limit_h_max 7
_diffrn_reflns_limit_h_min -8
_diffrn_reflns_limit_k_max 16
_diffrn_reflns_limit_k_min -17
_diffrn_reflns_limit_l_max 22
_diffrn_reflns_limit_l_min -21
_diffrn_reflns_number 21708
_diffrn_reflns_theta_full 28.27
_diffrn_reflns_theta_max 28.2
_diffrn_reflns_theta_min 3.1
_exptl_absorpt_coefficient_mu 0.251
_exptl_absorpt_correction_T_max 0.9309
_exptl_absorpt_correction_T_min 0.8850
_exptl_absorpt_correction_type multi-scan
_exptl_absorpt_process_details '(SADABS; Bruker, 2000)'
_exptl_crystal_colour colorless
_exptl_crystal_density_diffrn 1.347
_exptl_crystal_density_method 'not measured'
_exptl_crystal_description block
_exptl_crystal_F_000 568
_exptl_crystal_size_max 0.50
_exptl_crystal_size_mid 0.50
_exptl_crystal_size_min 0.29
_refine_diff_density_max 0.221
_refine_diff_density_min -0.175
_refine_ls_abs_structure_details 'Flack (1983), 1378 Friedel pairs'
_refine_ls_abs_structure_Flack -0.05(8)
_refine_ls_extinction_method none
_refine_ls_goodness_of_fit_ref 1.066
_refine_ls_hydrogen_treatment mixed
_refine_ls_matrix_type full
_refine_ls_number_parameters 168
_refine_ls_number_reflns 3290
_refine_ls_number_restraints 1
_refine_ls_restrained_S_all 1.066
_refine_ls_R_factor_all 0.0462
_refine_ls_R_factor_gt 0.0362
_refine_ls_shift/su_max 0.000
_refine_ls_shift/su_mean 0.000
_refine_ls_structure_factor_coef Fsqd
_refine_ls_weighting_details 'calc w=1/[\s^2^(Fo^2^)+(0.0367P)^2^+0.3143P] where P=(Fo^2^+2Fc^2^)/3'
_refine_ls_weighting_scheme calc
_refine_ls_wR_factor_gt 0.0817
_refine_ls_wR_factor_ref 0.0863
_reflns_number_gt 2864
_reflns_number_total 3290
_reflns_threshold_expression I>2sigma(I)
_cod_data_source_file bq2395sup1.cif
_cod_data_source_block I
_cod_database_code 2239363
_cod_database_fobs_code 2239363

loop_
_symmetry_equiv_pos_as_xyz
'x, y, z'
'x+1/2, -y+1/2, -z'
'-x, y+1/2, -z+1/2'
'-x+1/2, -y, z+1/2'

loop_
_atom_site_type_symbol
_atom_site_label
_atom_site_fract_x
_atom_site_fract_y
_atom_site_fract_z
_atom_site_U_iso_or_equiv
_atom_site_adp_type
_atom_site_calc_flag
_atom_site_refinement_flags
_atom_site_occupancy
_atom_site_symmetry_multiplicity
F F1 -0.5492(2) 0.22048(12) 0.06124(8) 0.0690(4) Uani d . 1 1
S S1 0.25957(10) 0.08756(4) 0.35274(3) 0.05288(15) Uani d . 1 1
O O1 0.2778(3) 0.02641(9) 0.17285(8) 0.0537(4) Uani d . 1 1
O O2 0.0320(2) 0.39036(10) 0.21034(9) 0.0501(3) Uani d D 1 1
H H2A -0.053(3) 0.4382(14) 0.2024(14) 0.067(7) Uiso d D 1 1
N N1 0.1564(2) 0.18174(10) 0.21762(8) 0.0369(3) Uani d . 1 1
H H1A 0.0836 0.2359 0.2039 0.044 Uiso calc R 1 1
N N2 0.3727(2) 0.27479(10) 0.30261(8) 0.0360(3) Uani d . 1 1
C C1 -0.2089(3) 0.16654(13) 0.11163(9) 0.0382(4) Uani d . 1 1
H H1 -0.2228 0.2134 0.1526 0.046 Uiso calc R 1 1
C C2 -0.3693(3) 0.15905(16) 0.05543(10) 0.0438(4) Uani d . 1 1
C C3 -0.3574(4) 0.09202(19) -0.00610(11) 0.0556(5) Uani d . 1 1
H H3 -0.4698 0.0890 -0.0433 0.067 Uiso calc R 1 1
C C4 -0.1751(4) 0.02952(18) -0.01123(13) 0.0625(6) Uani d . 1 1
H H4 -0.1633 -0.0167 -0.0526 0.075 Uiso calc R 1 1
C C5 -0.0084(4) 0.03385(15) 0.04385(11) 0.0497(5) Uani d . 1 1
H H5 0.1148 -0.0091 0.0394 0.060 Uiso calc R 1 1
C C6 -0.0245(3) 0.10242(12) 0.10612(10) 0.0341(3) Uani d . 1 1
C C7 0.1516(3) 0.09866(12) 0.16784(10) 0.0349(3) Uani d . 1 1
C C8 0.2701(3) 0.18551(11) 0.28899(10) 0.0348(3) Uani d . 1 1
C C9 0.4712(4) 0.29815(16) 0.37932(11) 0.0546(5) Uani d . 1 1
H H9A 0.3884 0.2621 0.4196 0.066 Uiso calc R 1 1
H H9B 0.4587 0.3717 0.3893 0.066 Uiso calc R 1 1
C C10 0.7126(4) 0.26688(19) 0.38404(16) 0.0765(8) Uani d . 1 1
H H10A 0.7259 0.1941 0.3743 0.115 Uiso calc R 1 1
H H10B 0.7690 0.2823 0.4352 0.115 Uiso calc R 1 1
H H10C 0.7964 0.3044 0.3456 0.115 Uiso calc R 1 1
C C11 0.4091(3) 0.35433(13) 0.24232(10) 0.0366(4) Uani d . 1 1
H H11A 0.4176 0.3211 0.1916 0.044 Uiso calc R 1 1
H H11B 0.5505 0.3879 0.2520 0.044 Uiso calc R 1 1
C C12 0.2301(4) 0.43491(12) 0.24008(11) 0.0447(4) Uani d . 1 1
H H12A 0.2041 0.4615 0.2923 0.054 Uiso calc R 1 1
H H12B 0.2760 0.4919 0.2070 0.054 Uiso calc R 1 1

loop_
_atom_site_aniso_label
_atom_site_aniso_U_11
_atom_site_aniso_U_22
_atom_site_aniso_U_33
_atom_site_aniso_U_12
_atom_site_aniso_U_13
_atom_site_aniso_U_23
F1 0.0511(7) 0.0961(10) 0.0598(7) 0.0225(7) -0.0128(6) -0.0004(7)
S1 0.0634(3) 0.0408(2) 0.0544(3) -0.0138(2) -0.0199(3) 0.0157(2)
O1 0.0596(9) 0.0393(6) 0.0622(8) 0.0182(7) -0.0127(7) -0.0037(6)
O2 0.0487(8) 0.0337(7) 0.0677(9) 0.0113(6) -0.0071(7) -0.0017(6)
N1 0.0404(8) 0.0252(6) 0.0451(8) 0.0027(6) -0.0149(6) 0.0016(6)
N2 0.0388(8) 0.0307(7) 0.0385(7) -0.0034(6) -0.0073(6) -0.0005(6)
C1 0.0421(10) 0.0422(8) 0.0301(7) 0.0018(8) -0.0015(7) -0.0009(6)
C2 0.0367(9) 0.0559(11) 0.0389(9) 0.0023(8) -0.0004(8) 0.0067(8)
C3 0.0562(12) 0.0745(14) 0.0360(9) -0.0134(12) -0.0118(9) 0.0010(10)
C4 0.0816(17) 0.0612(13) 0.0446(11) -0.0042(13) -0.0055(11) -0.0176(10)
C5 0.0578(12) 0.0452(10) 0.0460(11) 0.0046(9) -0.0001(9) -0.0088(9)
C6 0.0377(8) 0.0304(8) 0.0343(8) -0.0033(7) -0.0008(7) 0.0019(6)
C7 0.0355(8) 0.0278(7) 0.0413(9) -0.0010(7) -0.0014(7) 0.0033(6)
C8 0.0304(8) 0.0315(7) 0.0427(8) 0.0003(7) -0.0065(7) 0.0005(6)
C9 0.0727(14) 0.0475(11) 0.0437(10) -0.0147(10) -0.0170(10) -0.0025(9)
C10 0.0724(17) 0.0650(14) 0.0920(17) -0.0156(13) -0.0453(15) 0.0178(13)
C11 0.0368(9) 0.0304(8) 0.0425(9) -0.0040(7) -0.0002(7) 0.0001(7)
C12 0.0554(12) 0.0275(7) 0.0512(10) 0.0047(9) -0.0025(10) -0.0039(7)

loop_
_atom_type_symbol
_atom_type_description
_atom_type_scat_dispersion_real
_atom_type_scat_dispersion_imag
_atom_type_scat_source
C C 0.0033 0.0016 'International Tables Vol C Tables 4.2.6.8 and 6.1.1.4'
H H 0.0000 0.0000 'International Tables Vol C Tables 4.2.6.8 and 6.1.1.4'
N N 0.0061 0.0033 'International Tables Vol C Tables 4.2.6.8 and 6.1.1.4'
S S 0.1246 0.1234 'International Tables Vol C Tables 4.2.6.8 and 6.1.1.4'
O O 0.0106 0.0060 'International Tables Vol C Tables 4.2.6.8 and 6.1.1.4'
F F 0.0171 0.0103 'International Tables Vol C Tables 4.2.6.8 and 6.1.1.4'

loop_
_geom_angle_atom_site_label_1
_geom_angle_atom_site_label_2
_geom_angle_atom_site_label_3
_geom_angle
C12 O2 H2A 106.3(18)
C7 N1 C8 125.36(13)
C7 N1 H1A 117.3
C8 N1 H1A 117.3
C8 N2 C9 121.44(15)
C8 N2 C11 123.58(14)
C9 N2 C11 114.88(14)
C2 C1 C6 118.34(16)
C2 C1 H1 120.8
C6 C1 H1 120.8
F1 C2 C3 118.29(17)
F1 C2 C1 118.32(16)
C3 C2 C1 123.38(18)
C2 C3 C4 117.89(18)
C2 C3 H3 121.1
C4 C3 H3 121.1
C3 C4 C5 121.14(19)
C3 C4 H4 119.4
C5 C4 H4 119.4
C4 C5 C6 120.0(2)
C4 C5 H5 120.0
C6 C5 H5 120.0
C1 C6 C5 119.29(16)
C1 C6 C7 122.51(15)
C5 C6 C7 118.06(16)
O1 C7 N1 123.33(15)
O1 C7 C6 121.38(15)
N1 C7 C6 115.29(14)
N2 C8 N1 114.19(13)
N2 C8 S1 124.15(13)
N1 C8 S1 121.54(12)
N2 C9 C10 112.35(19)
N2 C9 H9A 109.1
C10 C9 H9A 109.1
N2 C9 H9B 109.1
C10 C9 H9B 109.1
H9A C9 H9B 107.9
C9 C10 H10A 109.5
C9 C10 H10B 109.5
H10A C10 H10B 109.5
C9 C10 H10C 109.5
H10A C10 H10C 109.5
H10B C10 H10C 109.5
N2 C11 C12 113.38(15)
N2 C11 H11A 108.9
C12 C11 H11A 108.9
N2 C11 H11B 108.9
C12 C11 H11B 108.9
H11A C11 H11B 107.7
O2 C12 C11 109.28(13)
O2 C12 H12A 109.8
C11 C12 H12A 109.8
O2 C12 H12B 109.8
C11 C12 H12B 109.8
H12A C12 H12B 108.3

loop_
_geom_bond_atom_site_label_1
_geom_bond_atom_site_label_2
_geom_bond_distance
F1 C2 1.347(2)
S1 C8 1.6736(16)
O1 C7 1.208(2)
O2 C12 1.419(2)
O2 H2A 0.816(10)
N1 C7 1.372(2)
N1 C8 1.401(2)
N1 H1A 0.8600
N2 C8 1.331(2)
N2 C9 1.471(2)
N2 C11 1.474(2)
C1 C2 1.366(2)
C1 C6 1.389(2)
C1 H1 0.9300
C2 C3 1.366(3)
C3 C4 1.366(3)
C3 H3 0.9300
C4 C5 1.377(3)
C4 H4 0.9300
C5 C6 1.390(2)
C5 H5 0.9300
C6 C7 1.497(2)
C9 C10 1.511(3)
C9 H9A 0.9700
C9 H9B 0.9700
C10 H10A 0.9600
C10 H10B 0.9600
C10 H10C 0.9600
C11 C12 1.500(3)
C11 H11A 0.9700
C11 H11B 0.9700
C12 H12A 0.9700
C12 H12B 0.9700

loop_
_geom_hbond_atom_site_label_D
_geom_hbond_atom_site_label_H
_geom_hbond_atom_site_label_A
_geom_hbond_site_symmetry_A
_geom_hbond_distance_DH
_geom_hbond_distance_HA
_geom_hbond_distance_DA
_geom_hbond_angle_DHA
_geom_hbond_publ_flag
N1 H1A O2 1_555 0.86 2.03 2.805(2) 150 yes
C9 H9A S1 1_555 0.97 2.65 3.043(3) 105 no
O2 H2A S1 3_555 0.82(3) 2.49(3) 3.2805(19) 166(3) yes
C11 H11B O1 3_655 0.97 2.44 3.259(3) 142 yes

loop_
_geom_torsion_atom_site_label_1
_geom_torsion_atom_site_label_2
_geom_torsion_atom_site_label_3
_geom_torsion_atom_site_label_4
_geom_torsion
C6 C1 C2 F1 179.31(16)
C6 C1 C2 C3 -0.2(3)
F1 C2 C3 C4 -179.56(19)
C1 C2 C3 C4 0.0(3)
C2 C3 C4 C5 0.0(3)
C3 C4 C5 C6 0.2(3)
C2 C1 C6 C5 0.5(2)
C2 C1 C6 C7 -175.11(16)
C4 C5 C6 C1 -0.5(3)
C4 C5 C6 C7 175.31(19)
C8 N1 C7 O1 -14.3(3)
C8 N1 C7 C6 165.10(16)
C1 C6 C7 O1 160.93(17)
C5 C6 C7 O1 -14.7(2)
C1 C6 C7 N1 -18.5(2)
C5 C6 C7 N1 165.87(16)
C9 N2 C8 N1 170.60(17)
C11 N2 C8 N1 -13.3(2)
C9 N2 C8 S1 -5.4(3)
C11 N2 C8 S1 170.74(13)
C7 N1 C8 N2 139.06(17)
C7 N1 C8 S1 -44.8(2)
C8 N2 C9 C10 91.8(2)
C11 N2 C9 C10 -84.6(2)
C8 N2 C11 C12 93.48(19)
C9 N2 C11 C12 -90.17(19)
N2 C11 C12 O2 -70.51(19)
